data_7051743
loop_
_publ_author_name
'Dolenc, Darko'
'Modec, Barbara'

_publ_section_title
;
 EDA Complexes of N-halosaccharins with N- and O-donor ligands
;
_journal_issue 11
_journal_name_full 'New Journal of Chemistry'
_journal_page_first 2344
_journal_paper_doi 10.1039/b9nj00263d
_journal_volume 33
_journal_year 2009
_chemical_formula_sum 'C11 H12 I N O4 S'
_chemical_formula_weight 381.18
_chemical_name_systematic
;
?
;
_space_group_IT_number 62
_symmetry_cell_setting orthorhombic
_symmetry_space_group_name_Hall '-P 2bc 2a'
_symmetry_space_group_name_H-M 'P m n b'
_atom_sites_solution_hydrogens geom
_atom_sites_solution_primary direct
_atom_sites_solution_secondary difmap
_audit_creation_method SHELXL-97
_cell_angle_alpha 90.00
_cell_angle_beta 90.00
_cell_angle_gamma 90.00
_cell_formula_units_Z 4
_cell_length_a 8.24280(10)
_cell_length_b 9.14280(10)
_cell_length_c 17.6493(3)
_cell_measurement_temperature 150(2)
_cell_volume 1330.09(3)
_computing_cell_refinement 'Denzo-SMN (Otwinowski & Minor, 1997)'
_computing_data_collection 'Denzo-SMN (Otwinowski & Minor, 1997)'
_computing_data_reduction 'Denzo-SMN (Otwinowski & Minor, 1997)'
_computing_structure_refinement 'SHELXL-97 (Sheldrick, 1997)'
_computing_structure_solution 'SHELXS-97 (Sheldrick, 1990)'
_diffrn_ambient_temperature 150(2)
_diffrn_measured_fraction_theta_full 0.988
_diffrn_measured_fraction_theta_max 0.988
_diffrn_measurement_device_type 'Nonius Kappa CCD diffractometer'
_diffrn_radiation_monochromator graphite
_diffrn_radiation_source 'fine-focus sealed tube'
_diffrn_radiation_type MoK\a
_diffrn_radiation_wavelength 0.71073
_diffrn_reflns_av_R_equivalents 0.0093
_diffrn_reflns_av_sigmaI/netI 0.0193
_diffrn_reflns_limit_h_max 10
_diffrn_reflns_limit_h_min -10
_diffrn_reflns_limit_k_max 11
_diffrn_reflns_limit_k_min -11
_diffrn_reflns_limit_l_max 22
_diffrn_reflns_limit_l_min -22
_diffrn_reflns_number 2880
_diffrn_reflns_theta_full 27.47
_diffrn_reflns_theta_max 27.47
_diffrn_reflns_theta_min 4.62
_exptl_absorpt_coefficient_mu 2.570
_exptl_absorpt_correction_T_max 0.8823
_exptl_absorpt_correction_T_min 0.7479
_exptl_absorpt_correction_type multi-scan
_exptl_absorpt_process_details
;
HKL SCALEPACK (Otwinowski & Minor, 1997)
;
_exptl_crystal_colour colourless
_exptl_crystal_density_diffrn 1.904
_exptl_crystal_density_method 'not measured'
_exptl_crystal_description prism
_exptl_crystal_F_000 744
_exptl_crystal_size_max 0.12
_exptl_crystal_size_mid 0.09
_exptl_crystal_size_min 0.05
_refine_diff_density_max 0.406
_refine_diff_density_min -0.519
_refine_diff_density_rms 0.084
_refine_ls_extinction_method none
_refine_ls_goodness_of_fit_ref 1.129
_refine_ls_hydrogen_treatment constr
_refine_ls_matrix_type full
_refine_ls_number_parameters 100
_refine_ls_number_reflns 1605
_refine_ls_number_restraints 0
_refine_ls_restrained_S_all 1.129
_refine_ls_R_factor_all 0.0226
_refine_ls_R_factor_gt 0.0212
_refine_ls_shift/su_max 0.003
_refine_ls_shift/su_mean 0.000
_refine_ls_structure_factor_coef Fsqd
_refine_ls_weighting_details 'calc w=1/[\s^2^(Fo^2^)+(0.0204P)^2^+1.6216P] where P=(Fo^2^+2Fc^2^)/3'
_refine_ls_weighting_scheme calc
_refine_ls_wR_factor_gt 0.0521
_refine_ls_wR_factor_ref 0.0528
_reflns_number_gt 1534
_reflns_number_total 1605
_reflns_threshold_expression >2sigma(I)
_cod_data_source_file b9nj00263d.txt
_cod_data_source_block NISac.THF
_cod_database_code 7051743

loop_
_symmetry_equiv_pos_as_xyz
'x, y, z'
'-x, -y+1/2, z+1/2'
'x+1/2, -y, -z'
'-x+1/2, y+1/2, -z+1/2'
'-x, -y, -z'
'x, y-1/2, -z-1/2'
'-x-1/2, y, z'
'x-1/2, -y-1/2, z-1/2'

loop_
_atom_site_label
_atom_site_type_symbol
_atom_site_fract_x
_atom_site_fract_y
_atom_site_fract_z
_atom_site_U_iso_or_equiv
_atom_site_adp_type
_atom_site_occupancy
_atom_site_symmetry_multiplicity
_atom_site_calc_flag
_atom_site_refinement_flags
_atom_site_disorder_assembly
_atom_site_disorder_group
I1 I 0.2500 0.32547(2) 0.551023(10) 0.02159(8) Uani 1 2 d S . .
S1 S 0.2500 -0.02890(8) 0.54098(4) 0.01706(15) Uani 1 2 d S . .
O1S O 0.10209(19) -0.04487(17) 0.58272(8) 0.0248(3) Uani 1 1 d . . .
O2 O 0.2500 0.5611(2) 0.62421(12) 0.0263(5) Uani 1 2 d S . .
O7 O 0.2500 0.2189(2) 0.37179(12) 0.0235(5) Uani 1 2 d S . .
C1 C 0.2500 -0.1340(3) 0.45758(15) 0.0177(6) Uani 1 2 d S . .
C2 C 0.2500 -0.2848(4) 0.45238(17) 0.0226(6) Uani 1 2 d S . .
H2 H 0.2500 -0.3438 0.4953 0.027 Uiso 1 2 calc SR . .
C3 C 0.2500 -0.3441(3) 0.3796(2) 0.0258(7) Uani 1 2 d S . .
H3 H 0.2500 -0.4451 0.3736 0.031 Uiso 1 2 calc SR . .
C4 C 0.2500 -0.2549(3) 0.31621(18) 0.0254(6) Uani 1 2 d S . .
H4 H 0.2500 -0.2971 0.2683 0.031 Uiso 1 2 calc SR . .
C5 C 0.2500 -0.1032(3) 0.32288(16) 0.0223(6) Uani 1 2 d S . .
H5 H 0.2500 -0.0440 0.2800 0.027 Uiso 1 2 calc SR . .
C6 C 0.2500 -0.0425(3) 0.39477(16) 0.0175(5) Uani 1 2 d S . .
C7 C 0.2500 0.1157(3) 0.41527(16) 0.0197(6) Uani 1 2 d S . .
C21 C 0.1075(3) 0.5928(3) 0.66894(14) 0.0332(5) Uani 1 1 d . . .
H21A H 0.0602 0.5030 0.6882 0.040 Uiso 1 1 calc R . .
H21B H 0.0269 0.6429 0.6385 0.040 Uiso 1 1 calc R . .
C22 C 0.1614(4) 0.6876(4) 0.73257(18) 0.0578(9) Uani 1 1 d . . .
H22A H 0.1207 0.7863 0.7258 0.069 Uiso 1 1 calc R . .
H22B H 0.1207 0.6499 0.7803 0.069 Uiso 1 1 calc R . .
N1 N 0.2500 0.1281(3) 0.49328(14) 0.0207(5) Uani 1 2 d S . .

loop_
_atom_site_aniso_label
_atom_site_aniso_U_11
_atom_site_aniso_U_22
_atom_site_aniso_U_33
_atom_site_aniso_U_23
_atom_site_aniso_U_13
_atom_site_aniso_U_12
I1 0.02947(13) 0.01643(12) 0.01888(12) -0.00165(6) 0.000 0.000
S1 0.0189(3) 0.0169(3) 0.0154(3) 0.0018(2) 0.000 0.000
O1S 0.0237(8) 0.0294(8) 0.0214(7) 0.0023(6) 0.0062(6) 0.0003(6)
O2 0.0314(12) 0.0229(11) 0.0245(11) -0.0060(9) 0.000 0.000
O7 0.0327(12) 0.0171(10) 0.0208(10) 0.0050(8) 0.000 0.000
C1 0.0164(14) 0.0193(14) 0.0175(13) -0.0007(10) 0.000 0.000
C2 0.0237(15) 0.0198(15) 0.0243(15) 0.0013(11) 0.000 0.000
C3 0.0260(16) 0.0199(15) 0.0315(17) -0.0056(12) 0.000 0.000
C4 0.0277(16) 0.0252(15) 0.0234(14) -0.0071(12) 0.000 0.000
C5 0.0261(15) 0.0226(15) 0.0181(13) 0.0003(11) 0.000 0.000
C6 0.0150(13) 0.0187(14) 0.0190(13) -0.0011(11) 0.000 0.000
C7 0.0217(14) 0.0203(14) 0.0172(13) -0.0013(11) 0.000 0.000
C21 0.0256(12) 0.0298(12) 0.0441(14) -0.0073(10) 0.0005(10) 0.0018(10)
C22 0.0382(17) 0.091(3) 0.0437(17) -0.0356(16) 0.0010(13) 0.0038(16)
N1 0.0300(14) 0.0137(11) 0.0185(12) -0.0022(9) 0.000 0.000

loop_
_atom_type_symbol
_atom_type_description
_atom_type_scat_dispersion_real
_atom_type_scat_dispersion_imag
_atom_type_scat_source
C C 0.0033 0.0016 'International Tables Vol C Tables 4.2.6.8 and 6.1.1.4'
H H 0.0000 0.0000 'International Tables Vol C Tables 4.2.6.8 and 6.1.1.4'
I I -0.4742 1.8119 'International Tables Vol C Tables 4.2.6.8 and 6.1.1.4'
N N 0.0061 0.0033 'International Tables Vol C Tables 4.2.6.8 and 6.1.1.4'
O O 0.0106 0.0060 'International Tables Vol C Tables 4.2.6.8 and 6.1.1.4'
S S 0.1246 0.1234 'International Tables Vol C Tables 4.2.6.8 and 6.1.1.4'

loop_
_geom_angle_atom_site_label_1
_geom_angle_atom_site_label_2
_geom_angle_atom_site_label_3
_geom_angle
_geom_angle_site_symmetry_1
_geom_angle_site_symmetry_3
_geom_angle_publ_flag
O1S S1 O1S 116.74(13) 7_655 . ?
O1S S1 N1 110.38(8) 7_655 . ?
O1S S1 N1 110.38(8) . . ?
O1S S1 C1 112.03(8) 7_655 . ?
O1S S1 C1 112.03(8) . . ?
N1 S1 C1 92.73(13) . . ?
C21 O2 C21 108.8(2) . 7_655 ?
C2 C1 C6 123.2(3) . . ?
C2 C1 S1 126.9(2) . . ?
C6 C1 S1 109.8(2) . . ?
C1 C2 C3 116.7(3) . . ?
C1 C2 H2 121.7 . . ?
C3 C2 H2 121.7 . . ?
C4 C3 C2 121.0(3) . . ?
C4 C3 H3 119.5 . . ?
C2 C3 H3 119.5 . . ?
C3 C4 C5 121.2(3) . . ?
C3 C4 H4 119.4 . . ?
C5 C4 H4 119.4 . . ?
C6 C5 C4 118.5(3) . . ?
C6 C5 H5 120.7 . . ?
C4 C5 H5 120.7 . . ?
C5 C6 C1 119.3(3) . . ?
C5 C6 C7 127.7(3) . . ?
C1 C6 C7 113.0(2) . . ?
O7 C7 N1 124.4(3) . . ?
O7 C7 C6 126.8(3) . . ?
N1 C7 C6 108.8(2) . . ?
O2 C21 C22 106.6(2) . . ?
O2 C21 H21A 110.4 . . ?
C22 C21 H21A 110.4 . . ?
O2 C21 H21B 110.4 . . ?
C22 C21 H21B 110.4 . . ?
H21A C21 H21B 108.6 . . ?
C22 C22 C21 107.40(15) 7_655 . ?
C22 C22 H22A 110.2 7_655 . ?
C21 C22 H22A 110.2 . . ?
C22 C22 H22B 110.2 7_655 . ?
C21 C22 H22B 110.2 . . ?
H22A C22 H22B 108.5 . . ?
C7 N1 S1 115.69(19) . . ?
C7 N1 I1 124.16(19) . . ?
S1 N1 I1 120.15(13) . . ?

loop_
_geom_bond_atom_site_label_1
_geom_bond_atom_site_label_2
_geom_bond_distance
_geom_bond_site_symmetry_2
_geom_bond_publ_flag
I1 N1 2.073(2) . ?
S1 O1S 1.4319(15) 7_655 ?
S1 O1S 1.4319(15) . ?
S1 N1 1.664(3) . ?
S1 C1 1.758(3) . ?
O2 C21 1.445(3) . ?
O2 C21 1.445(3) 7_655 ?
O7 C7 1.217(4) . ?
C1 C2 1.382(4) . ?
C1 C6 1.389(4) . ?
C2 C3 1.394(4) . ?
C2 H2 0.9300 . ?
C3 C4 1.385(5) . ?
C3 H3 0.9300 . ?
C4 C5 1.391(5) . ?
C4 H4 0.9300 . ?
C5 C6 1.385(4) . ?
C5 H5 0.9300 . ?
C6 C7 1.490(4) . ?
C7 N1 1.381(4) . ?
C21 C22 1.486(4) . ?
C21 H21A 0.9700 . ?
C21 H21B 0.9700 . ?
C22 C22 1.461(6) 7_655 ?
C22 H22A 0.9700 . ?
C22 H22B 0.9700 . ?
